data_7710697
loop_
_publ_author_name
'Milani, Jorge Luiz S\^onego'
'da Mata, Alvaro Farias Arruda'
'Oliveira, Igor Santos'
'Valdo, Ana Karoline Silva Medanha'
'Terra, Felipe Martins'
'Rabelo, Renato'
'Cangussu, Danielle'
'Cano, Joan'
'Lloret, Francesc'
'Julve, Miguel'
'das Chagas, Rafael Pav\~ao'

_publ_section_title
;
 Single-molecule magnet behaviour and catalytic properties of tetrahedral
 Co(II) complexes bearing chloride and 1,2-disubstituted benzimidazole as
 ligands
;
_journal_name_full 'Dalton Transactions'
_journal_paper_doi 10.1039/D2DT01440H
_journal_year 2022
_chemical_formula_sum 'C40 H28 Cl6 Co N4'
_chemical_formula_weight 836.29
_space_group_crystal_system orthorhombic
_space_group_IT_number 61
_space_group_name_Hall '-P 2ac 2ab'
_space_group_name_H-M_alt 'P b c a'
_atom_sites_solution_hydrogens geom
_audit_creation_method SHELXL-2014/7
_audit_update_record
;
2018-02-06 deposited with the CCDC.	2022-07-22 downloaded from the CCDC.
;
_cell_angle_alpha 90
_cell_angle_beta 90
_cell_angle_gamma 90
_cell_formula_units_Z 8
_cell_length_a 18.8282(8)
_cell_length_b 9.5569(4)
_cell_length_c 42.2102(13)
_cell_measurement_reflns_used 2130
_cell_measurement_temperature 296(2)
_cell_measurement_theta_max 55.92
_cell_measurement_theta_min 4.19
_cell_volume 7595.3(5)
_computing_structure_refinement 'SHELXL-2014/7 (Sheldrick, 2014)'
_diffrn_ambient_temperature 296(2)
_diffrn_measured_fraction_theta_full 0.980
_diffrn_measured_fraction_theta_max 0.980
_diffrn_measurement_device_type 'Bruker APEX-II CCD'
_diffrn_radiation_type CuK\a
_diffrn_radiation_wavelength 1.54178
_diffrn_reflns_av_R_equivalents 0.1354
_diffrn_reflns_av_unetI/netI 0.0897
_diffrn_reflns_Laue_measured_fraction_full 0.980
_diffrn_reflns_Laue_measured_fraction_max 0.980
_diffrn_reflns_limit_h_max 22
_diffrn_reflns_limit_h_min -21
_diffrn_reflns_limit_k_max 5
_diffrn_reflns_limit_k_min -11
_diffrn_reflns_limit_l_max 49
_diffrn_reflns_limit_l_min -48
_diffrn_reflns_number 30651
_diffrn_reflns_point_group_measured_fraction_full 0.980
_diffrn_reflns_point_group_measured_fraction_max 0.980
_diffrn_reflns_theta_full 66.607
_diffrn_reflns_theta_max 66.607
_diffrn_reflns_theta_min 2.093
_exptl_absorpt_coefficient_mu 7.704
_exptl_absorpt_correction_type multi-scan
_exptl_absorpt_process_details 'Blessing, R. H. (1995) Acta Cryst., A51, 33-38'
_exptl_crystal_colour blue
_exptl_crystal_density_diffrn 1.463
_exptl_crystal_description plate
_exptl_crystal_F_000 3400
_exptl_crystal_size_max 0.20
_exptl_crystal_size_mid 0.15
_exptl_crystal_size_min 0.05
_exptl_transmission_factor_max 0.680
_exptl_transmission_factor_min 0.407
_refine_diff_density_max 0.682
_refine_diff_density_min -0.352
_refine_diff_density_rms 0.064
_refine_ls_extinction_method none
_refine_ls_goodness_of_fit_ref 1.018
_refine_ls_hydrogen_treatment constr
_refine_ls_matrix_type full
_refine_ls_number_parameters 460
_refine_ls_number_reflns 6579
_refine_ls_number_restraints 2
_refine_ls_restrained_S_all 1.018
_refine_ls_R_factor_all 0.1224
_refine_ls_R_factor_gt 0.0620
_refine_ls_shift/su_max 0.000
_refine_ls_shift/su_mean 0.000
_refine_ls_structure_factor_coef Fsqd
_refine_ls_weighting_details 'w=1/[\s^2^(Fo^2^)+(0.0765P)^2^+0.6536P] where P=(Fo^2^+2Fc^2^)/3'
_refine_ls_weighting_scheme calc
_refine_ls_wR_factor_gt 0.1436
_refine_ls_wR_factor_ref 0.1721
_reflns_Friedel_coverage 0.000
_reflns_number_gt 3692
_reflns_number_total 6579
_reflns_threshold_expression 'I > 2\s(I)'
_cod_data_source_file d2dt01440h2.cif
_cod_data_source_block Co_p-Cl_benzene
_cod_original_formula_sum 'C40 H28 Cl6 Co1 N4'
_cod_database_code 7710697
_shelx_shelxl_version_number 2014/7
_shelx_space_group_comment
;
The symmetry employed for this shelxl refinement is uniquely defined
by the following loop, which should always be used as a source of
symmetry information in preference to the above space-group names.
They are only intended as comments.
;

loop_
_space_group_symop_operation_xyz
'x, y, z'
'x+1/2, -y+1/2, -z'
'-x, y+1/2, -z+1/2'
'-x+1/2, -y, z+1/2'
'-x, -y, -z'
'-x-1/2, y-1/2, z'
'x, -y-1/2, z-1/2'
'x-1/2, y, -z-1/2'

loop_
_atom_site_label
_atom_site_type_symbol
_atom_site_fract_x
_atom_site_fract_y
_atom_site_fract_z
_atom_site_U_iso_or_equiv
_atom_site_adp_type
_atom_site_occupancy
_atom_site_site_symmetry_order
_atom_site_calc_flag
_atom_site_refinement_flags_posn
_atom_site_refinement_flags_adp
_atom_site_refinement_flags_occupancy
_atom_site_disorder_assembly
_atom_site_disorder_group
Cl2 Cl -0.00334(8) -0.38684(16) 0.09980(4) 0.0793(5) Uani 1 1 d . . . . .
Co1 Co 0.00163(4) -0.19936(8) 0.13229(2) 0.0472(2) Uani 1 1 d . . . . .
C5A C 0.2490(4) -0.2546(8) 0.16832(14) 0.083(2) Uani 1 1 d . . . . .
H5A H 0.2617 -0.3193 0.1838 0.100 Uiso 1 1 calc R U . . .
C19A C -0.0110(3) 0.2528(6) 0.06342(13) 0.0600(14) Uani 1 1 d . . . . .
H19A H -0.0216 0.3478 0.0641 0.072 Uiso 1 1 calc R U . . .
C11A C 0.2840(4) -0.1066(8) 0.01324(14) 0.090(2) Uani 1 1 d . . . . .
H11 H 0.2659 -0.1688 -0.0017 0.108 Uiso 1 1 calc R U . . .
Cl3A Cl 0.41125(11) -0.1548(3) -0.01341(4) 0.1170(8) Uani 1 1 d . . . . .
N1A N 0.09699(19) -0.1070(4) 0.12328(9) 0.0483(10) Uani 1 1 d . . . . .
C3A C 0.1619(3) -0.1432(6) 0.13667(11) 0.0531(13) Uani 1 1 d . . . . .
C4A C 0.1783(3) -0.2414(6) 0.16004(13) 0.0668(15) Uani 1 1 d . . . . .
H4A H 0.1433 -0.2955 0.1696 0.080 Uiso 1 1 calc R U . . .
C6A C 0.3013(3) -0.1742(8) 0.15427(16) 0.087(2) Uani 1 1 d . . . . .
H6A H 0.3483 -0.1873 0.1603 0.105 Uiso 1 1 calc R U . . .
C7A C 0.2858(3) -0.0757(7) 0.13170(15) 0.0741(18) Uani 1 1 d . . . . .
H7A H 0.3210 -0.0204 0.1226 0.089 Uiso 1 1 calc R U . . .
C2A C 0.2147(3) -0.0629(6) 0.12314(12) 0.0567(14) Uani 1 1 d . . . . .
N2A N 0.1811(2) 0.0241(5) 0.10144(10) 0.0544(11) Uani 1 1 d . . . . .
C1A C 0.1106(3) -0.0078(5) 0.10203(11) 0.0476(12) Uani 1 1 d . . . . .
C15A C 0.0568(2) 0.0555(5) 0.08138(11) 0.0472(12) Uani 1 1 d . . . . .
C20A C 0.0410(3) 0.1963(6) 0.08254(12) 0.0576(13) Uani 1 1 d . . . . .
H20A H 0.0657 0.2540 0.0964 0.069 Uiso 1 1 calc R U . . .
C18A C -0.0470(3) 0.1640(6) 0.04317(12) 0.0591(14) Uani 1 1 d . . . . .
C17A C -0.0333(3) 0.0247(6) 0.04202(13) 0.0675(16) Uani 1 1 d . . . . .
H17A H -0.0591 -0.0330 0.0285 0.081 Uiso 1 1 calc R U . . .
C16A C 0.0197(3) -0.0312(6) 0.06117(12) 0.0579(14) Uani 1 1 d . . . . .
H16A H 0.0300 -0.1263 0.0604 0.070 Uiso 1 1 calc R U . . .
Cl4A Cl -0.11230(9) 0.2351(2) 0.01882(4) 0.0941(6) Uani 1 1 d . . . . .
C8A C 0.2169(3) 0.1227(6) 0.08032(13) 0.0647(15) Uani 1 1 d . . . . .
H8A1 H 0.2444 0.1881 0.0929 0.078 Uiso 1 1 calc R U . . .
H8A2 H 0.1815 0.1758 0.0687 0.078 Uiso 1 1 calc R U . . .
C9A C 0.2658(3) 0.0501(6) 0.05691(12) 0.0578(14) Uani 1 1 d D . . . .
C10A C 0.2396(3) -0.0418(7) 0.03467(14) 0.0793(19) Uani 1 1 d . . . . .
H10 H 0.1911 -0.0604 0.0341 0.095 Uiso 1 1 calc R U . . .
C12A C 0.3553(3) -0.0776(7) 0.01431(13) 0.0726(17) Uani 1 1 d . . . . .
C13A C 0.3823(3) 0.0109(6) 0.03630(12) 0.0637(15) Uani 1 1 d . . . . .
H13 H 0.4309 0.0281 0.0370 0.076 Uiso 1 1 calc R U . . .
C14A C 0.3381(3) 0.0749(6) 0.05744(13) 0.0664(16) Uani 1 1 d D . . . .
H14 H 0.3569 0.1361 0.0724 0.080 Uiso 1 1 calc R U . . .
Cl1 Cl -0.00291(7) -0.27623(14) 0.18221(3) 0.0631(4) Uani 1 1 d . . . . .
N1B N -0.0835(2) -0.0664(4) 0.12839(9) 0.0448(9) Uani 1 1 d . . . . .
C3B C -0.1477(3) -0.1008(5) 0.11339(11) 0.0483(12) Uani 1 1 d . . . . .
C2B C -0.2010(3) -0.0159(6) 0.12504(12) 0.0513(12) Uani 1 1 d . . . . .
N2B N -0.1690(2) 0.0740(4) 0.14619(9) 0.0497(10) Uani 1 1 d . . . . .
C1B C -0.0982(2) 0.0399(5) 0.14743(11) 0.0455(11) Uani 1 1 d . . . . .
C15B C -0.0485(2) 0.1250(5) 0.16626(11) 0.0448(11) Uani 1 1 d . . . . .
C20B C -0.0372(3) 0.2633(5) 0.15726(12) 0.0520(12) Uani 1 1 d . . . . .
H20B H -0.0590 0.2971 0.1390 0.062 Uiso 1 1 calc R U . . .
C19B C 0.0055(3) 0.3517(6) 0.17476(13) 0.0599(14) Uani 1 1 d . . . . .
H19B H 0.0142 0.4430 0.1682 0.072 Uiso 1 1 calc R U . . .
C18B C 0.0347(3) 0.3001(6) 0.20218(13) 0.0599(14) Uani 1 1 d . . . . .
Cl4B Cl 0.08554(10) 0.41258(19) 0.22546(4) 0.0931(6) Uani 1 1 d . . . . .
C17B C 0.0258(3) 0.1659(7) 0.21149(14) 0.0750(17) Uani 1 1 d . . . . .
H17B H 0.0476 0.1334 0.2298 0.090 Uiso 1 1 calc R U . . .
C16B C -0.0163(3) 0.0765(6) 0.19333(13) 0.0662(16) Uani 1 1 d . . . . .
H16B H -0.0225 -0.0160 0.1996 0.079 Uiso 1 1 calc R U . . .
C8B C -0.2078(3) 0.1660(6) 0.16807(13) 0.0601(14) Uani 1 1 d . . . . .
H8B2 H -0.2400 0.2251 0.1562 0.072 Uiso 1 1 calc R U . . .
H8B1 H -0.1744 0.2259 0.1791 0.072 Uiso 1 1 calc R U . . .
C9B C -0.2492(3) 0.0813(6) 0.19184(12) 0.0548(13) Uani 1 1 d D . . . .
C10B C -0.2169(3) -0.0139(7) 0.21174(14) 0.0703(17) Uani 1 1 d . . . . .
H10B H -0.1680 -0.0261 0.2106 0.084 Uiso 1 1 calc R U . . .
C11B C -0.2552(3) -0.0907(7) 0.23306(14) 0.0767(18) Uani 1 1 d . . . . .
H11B H -0.2324 -0.1534 0.2465 0.092 Uiso 1 1 calc R U . . .
C12B C -0.3275(3) -0.0749(6) 0.23451(13) 0.0658(15) Uani 1 1 d . . . . .
C13B C -0.3615(3) 0.0184(7) 0.21528(13) 0.0684(16) Uani 1 1 d . . . . .
H13B H -0.4106 0.0292 0.2164 0.082 Uiso 1 1 calc R U . . .
C14B C -0.3220(3) 0.0968(6) 0.19399(13) 0.0619(14) Uani 1 1 d D . . . .
H14B H -0.3448 0.1610 0.1809 0.074 Uiso 1 1 calc R U . . .
Cl3B Cl -0.37759(10) -0.1748(2) 0.26050(4) 0.1003(6) Uani 1 1 d . . . . .
C7B C -0.2709(3) -0.0255(7) 0.11478(13) 0.0671(16) Uani 1 1 d . . . . .
H7B H -0.3062 0.0317 0.1231 0.081 Uiso 1 1 calc R U . . .
C6B C -0.2855(3) -0.1237(7) 0.09174(15) 0.0789(19) Uani 1 1 d . . . . .
H6B H -0.3317 -0.1334 0.0842 0.095 Uiso 1 1 calc R U . . .
C5B C -0.2317(3) -0.2082(7) 0.07977(14) 0.0791(19) Uani 1 1 d . . . . .
H5B H -0.2432 -0.2736 0.0643 0.095 Uiso 1 1 calc R U . . .
C4B C -0.1617(3) -0.1997(6) 0.08983(13) 0.0684(16) Uani 1 1 d . . . . .
H4B H -0.1262 -0.2564 0.0814 0.082 Uiso 1 1 calc R U . . .

loop_
_atom_site_aniso_label
_atom_site_aniso_U_11
_atom_site_aniso_U_22
_atom_site_aniso_U_33
_atom_site_aniso_U_23
_atom_site_aniso_U_13
_atom_site_aniso_U_12
Cl2 0.0831(11) 0.0635(10) 0.0913(11) -0.0304(7) 0.0032(9) 0.0008(8)
Co1 0.0398(4) 0.0437(5) 0.0581(5) -0.0053(3) 0.0054(4) -0.0019(4)
C5A 0.068(5) 0.120(6) 0.063(4) -0.001(3) -0.016(3) 0.026(4)
C19A 0.050(4) 0.046(3) 0.084(4) -0.001(3) 0.005(3) 0.001(2)
C11A 0.078(5) 0.120(6) 0.071(4) -0.042(4) 0.001(4) -0.020(4)
Cl3A 0.0943(15) 0.153(2) 0.1038(14) -0.0534(13) 0.0228(11) 0.0103(13)
N1A 0.031(2) 0.060(3) 0.055(2) -0.0030(19) 0.0035(18) 0.0000(18)
C3A 0.043(3) 0.064(4) 0.052(3) -0.012(2) 0.001(2) 0.004(2)
C4A 0.053(4) 0.086(5) 0.061(3) -0.002(3) -0.003(3) 0.006(3)
C6A 0.042(4) 0.130(7) 0.089(5) -0.020(4) -0.015(3) 0.007(4)
C7A 0.045(4) 0.095(5) 0.082(4) -0.023(3) -0.001(3) -0.008(3)
C2A 0.038(3) 0.071(4) 0.062(3) -0.017(3) -0.002(3) -0.001(2)
N2A 0.038(3) 0.059(3) 0.066(3) -0.009(2) 0.005(2) -0.015(2)
C1A 0.037(3) 0.055(3) 0.051(3) -0.007(2) 0.007(2) -0.006(2)
C15A 0.037(3) 0.053(4) 0.051(3) -0.004(2) 0.005(2) -0.004(2)
C20A 0.057(4) 0.052(4) 0.064(3) -0.006(2) 0.005(3) -0.002(3)
C18A 0.048(4) 0.072(4) 0.058(3) 0.009(3) -0.003(3) -0.003(3)
C17A 0.070(4) 0.063(4) 0.070(4) -0.008(3) -0.015(3) -0.012(3)
C16A 0.058(4) 0.054(4) 0.063(3) 0.000(2) -0.004(3) -0.005(2)
Cl4A 0.0801(12) 0.1061(15) 0.0960(12) 0.0109(9) -0.0252(9) 0.0131(10)
C8A 0.053(4) 0.055(4) 0.086(4) -0.007(3) 0.015(3) -0.012(3)
C9A 0.051(4) 0.057(4) 0.065(3) -0.006(2) 0.008(3) -0.012(3)
C10A 0.048(4) 0.104(6) 0.086(4) -0.022(4) 0.005(3) -0.021(3)
C12A 0.066(4) 0.087(5) 0.064(4) -0.013(3) 0.008(3) 0.004(3)
C13A 0.045(3) 0.085(4) 0.061(3) -0.001(3) 0.000(3) -0.006(3)
C14A 0.053(4) 0.078(4) 0.069(4) -0.014(3) 0.012(3) -0.017(3)
Cl1 0.0668(9) 0.0545(8) 0.0680(8) 0.0078(5) 0.0054(7) -0.0068(6)
N1B 0.041(2) 0.042(3) 0.052(2) -0.0021(17) 0.0032(18) -0.0023(17)
C3B 0.040(3) 0.056(3) 0.049(3) 0.003(2) 0.000(2) -0.004(2)
C2B 0.038(3) 0.059(4) 0.057(3) 0.003(2) -0.002(2) -0.001(2)
N2B 0.037(2) 0.048(3) 0.064(3) -0.0064(19) 0.000(2) 0.0066(18)
C1B 0.040(3) 0.044(3) 0.053(3) 0.004(2) -0.001(2) -0.003(2)
C15B 0.036(3) 0.043(3) 0.056(3) -0.007(2) 0.006(2) 0.003(2)
C20B 0.044(3) 0.055(4) 0.057(3) 0.000(2) 0.000(2) 0.000(2)
C19B 0.049(3) 0.050(3) 0.082(4) -0.007(2) 0.003(3) -0.003(2)
C18B 0.048(3) 0.057(4) 0.075(4) -0.016(3) -0.003(3) -0.005(2)
Cl4B 0.0863(13) 0.0908(14) 0.1022(12) -0.0310(9) -0.0236(10) -0.0172(9)
C17B 0.075(4) 0.081(5) 0.069(4) -0.002(3) -0.026(3) 0.001(3)
C16B 0.078(4) 0.048(4) 0.072(4) 0.001(3) -0.015(3) -0.001(3)
C8B 0.048(3) 0.046(4) 0.086(4) -0.001(3) 0.006(3) 0.010(2)
C9B 0.044(3) 0.054(3) 0.067(3) -0.011(2) 0.001(3) 0.004(2)
C10B 0.038(3) 0.092(5) 0.081(4) 0.013(3) -0.004(3) 0.016(3)
C11B 0.063(4) 0.095(5) 0.072(4) 0.021(3) -0.004(3) 0.009(3)
C12B 0.055(4) 0.085(5) 0.058(3) 0.002(3) 0.003(3) -0.002(3)
C13B 0.040(3) 0.087(5) 0.079(4) -0.003(3) -0.002(3) -0.004(3)
C14B 0.046(3) 0.066(4) 0.074(4) 0.004(3) -0.002(3) 0.013(3)
Cl3B 0.0812(13) 0.1348(17) 0.0849(12) 0.0371(10) 0.0034(9) -0.0149(11)
C7B 0.049(4) 0.075(4) 0.078(4) 0.008(3) -0.013(3) 0.002(3)
C6B 0.061(4) 0.090(5) 0.085(4) -0.003(4) -0.024(4) -0.013(3)
C5B 0.073(5) 0.093(5) 0.071(4) -0.016(3) -0.019(3) -0.010(4)
C4B 0.067(4) 0.077(4) 0.061(3) -0.014(3) -0.006(3) -0.011(3)

loop_
_atom_type_symbol
_atom_type_description
_atom_type_scat_dispersion_real
_atom_type_scat_dispersion_imag
_atom_type_scat_source
C C 0.0181 0.0091 'International Tables Vol C Tables 4.2.6.8 and 6.1.1.4'
N N 0.0311 0.0180 'International Tables Vol C Tables 4.2.6.8 and 6.1.1.4'
Co Co -2.3653 3.6143 'International Tables Vol C Tables 4.2.6.8 and 6.1.1.4'
Cl Cl 0.3639 0.7018 'International Tables Vol C Tables 4.2.6.8 and 6.1.1.4'
H H 0.0000 0.0000 'International Tables Vol C Tables 4.2.6.8 and 6.1.1.4'

loop_
_geom_angle_atom_site_label_1
_geom_angle_atom_site_label_2
_geom_angle_atom_site_label_3
_geom_angle
_geom_angle_site_symmetry_1
_geom_angle_site_symmetry_3
_geom_angle_publ_flag
N1A Co1 N1B 113.92(16) . . ?
N1A Co1 Cl1 110.64(12) . . ?
N1B Co1 Cl1 104.45(11) . . ?
N1A Co1 Cl2 105.49(12) . . ?
N1B Co1 Cl2 114.20(12) . . ?
Cl1 Co1 Cl2 108.09(7) . . ?
C4A C5A C6A 121.8(6) . . ?
C4A C5A H5A 119.1 . . ?
C6A C5A H5A 119.1 . . ?
C20A C19A C18A 118.0(5) . . ?
C20A C19A H19A 121.0 . . ?
C18A C19A H19A 121.0 . . ?
C12A C11A C10A 118.8(6) . . ?
C12A C11A H11 120.6 . . ?
C10A C11A H11 120.6 . . ?
C1A N1A C3A 106.4(4) . . ?
C1A N1A Co1 127.2(3) . . ?
C3A N1A Co1 126.2(3) . . ?
C2A C3A N1A 109.1(5) . . ?
C2A C3A C4A 120.5(5) . . ?
N1A C3A C4A 130.5(5) . . ?
C5A C4A C3A 117.0(6) . . ?
C5A C4A H4A 121.5 . . ?
C3A C4A H4A 121.5 . . ?
C7A C6A C5A 121.9(6) . . ?
C7A C6A H6A 119.0 . . ?
C5A C6A H6A 119.0 . . ?
C6A C7A C2A 116.4(6) . . ?
C6A C7A H7A 121.8 . . ?
C2A C7A H7A 121.8 . . ?
C3A C2A N2A 106.1(5) . . ?
C3A C2A C7A 122.5(6) . . ?
N2A C2A C7A 131.4(6) . . ?
C1A N2A C2A 107.3(4) . . ?
C1A N2A C8A 127.2(5) . . ?
C2A N2A C8A 125.3(5) . . ?
N1A C1A N2A 111.1(4) . . ?
N1A C1A C15A 124.1(4) . . ?
N2A C1A C15A 124.8(5) . . ?
C16A C15A C20A 119.9(5) . . ?
C16A C15A C1A 118.1(5) . . ?
C20A C15A C1A 122.0(5) . . ?
C19A C20A C15A 121.0(5) . . ?
C19A C20A H20A 119.5 . . ?
C15A C20A H20A 119.5 . . ?
C17A C18A C19A 122.1(5) . . ?
C17A C18A Cl4A 119.8(4) . . ?
C19A C18A Cl4A 118.1(5) . . ?
C18A C17A C16A 119.5(5) . . ?
C18A C17A H17A 120.2 . . ?
C16A C17A H17A 120.2 . . ?
C15A C16A C17A 119.5(5) . . ?
C15A C16A H16A 120.2 . . ?
C17A C16A H16A 120.2 . . ?
N2A C8A C9A 112.4(5) . . ?
N2A C8A H8A1 109.1 . . ?
C9A C8A H8A1 109.1 . . ?
N2A C8A H8A2 109.1 . . ?
C9A C8A H8A2 109.1 . . ?
H8A1 C8A H8A2 107.8 . . ?
C10A C9A C14A 118.3(5) . . ?
C10A C9A C8A 121.1(5) . . ?
C14A C9A C8A 120.5(5) . . ?
C9A C10A C11A 121.0(6) . . ?
C9A C10A H10 119.5 . . ?
C11A C10A H10 119.5 . . ?
C13A C12A C11A 121.0(6) . . ?
C13A C12A Cl3A 120.0(5) . . ?
C11A C12A Cl3A 119.0(5) . . ?
C12A C13A C14A 120.0(6) . . ?
C12A C13A H13 120.0 . . ?
C14A C13A H13 120.0 . . ?
C13A C14A C9A 120.8(5) . . ?
C13A C14A H14 119.6 . . ?
C9A C14A H14 119.6 . . ?
C1B N1B C3B 105.9(4) . . ?
C1B N1B Co1 126.1(3) . . ?
C3B N1B Co1 124.3(3) . . ?
C2B C3B C4B 120.9(5) . . ?
C2B C3B N1B 109.1(4) . . ?
C4B C3B N1B 130.0(5) . . ?
N2B C2B C3B 106.2(4) . . ?
N2B C2B C7B 131.1(5) . . ?
C3B C2B C7B 122.6(5) . . ?
C1B N2B C2B 107.5(4) . . ?
C1B N2B C8B 126.9(4) . . ?
C2B N2B C8B 124.3(4) . . ?
N1B C1B N2B 111.2(4) . . ?
N1B C1B C15B 128.2(4) . . ?
N2B C1B C15B 120.4(4) . . ?
C16B C15B C20B 118.7(5) . . ?
C16B C15B C1B 122.9(5) . . ?
C20B C15B C1B 118.3(4) . . ?
C19B C20B C15B 121.6(5) . . ?
C19B C20B H20B 119.2 . . ?
C15B C20B H20B 119.2 . . ?
C18B C19B C20B 117.7(5) . . ?
C18B C19B H19B 121.2 . . ?
C20B C19B H19B 121.2 . . ?
C17B C18B C19B 122.4(5) . . ?
C17B C18B Cl4B 119.3(5) . . ?
C19B C18B Cl4B 118.3(5) . . ?
C18B C17B C16B 119.4(5) . . ?
C18B C17B H17B 120.3 . . ?
C16B C17B H17B 120.3 . . ?
C15B C16B C17B 120.1(5) . . ?
C15B C16B H16B 119.9 . . ?
C17B C16B H16B 119.9 . . ?
N2B C8B C9B 110.8(4) . . ?
N2B C8B H8B2 109.5 . . ?
C9B C8B H8B2 109.5 . . ?
N2B C8B H8B1 109.5 . . ?
C9B C8B H8B1 109.5 . . ?
H8B2 C8B H8B1 108.1 . . ?
C14B C9B C10B 117.9(5) . . ?
C14B C9B C8B 120.0(5) . . ?
C10B C9B C8B 122.0(5) . . ?
C11B C10B C9B 121.4(6) . . ?
C11B C10B H10B 119.3 . . ?
C9B C10B H10B 119.3 . . ?
C10B C11B C12B 119.6(6) . . ?
C10B C11B H11B 120.2 . . ?
C12B C11B H11B 120.2 . . ?
C13B C12B C11B 120.8(6) . . ?
C13B C12B Cl3B 118.7(5) . . ?
C11B C12B Cl3B 120.5(5) . . ?
C12B C13B C14B 119.0(6) . . ?
C12B C13B H13B 120.5 . . ?
C14B C13B H13B 120.5 . . ?
C9B C14B C13B 121.2(5) . . ?
C9B C14B H14B 119.4 . . ?
C13B C14B H14B 119.4 . . ?
C6B C7B C2B 117.1(6) . . ?
C6B C7B H7B 121.5 . . ?
C2B C7B H7B 121.5 . . ?
C7B C6B C5B 120.3(6) . . ?
C7B C6B H6B 119.8 . . ?
C5B C6B H6B 119.8 . . ?
C4B C5B C6B 123.2(6) . . ?
C4B C5B H5B 118.4 . . ?
C6B C5B H5B 118.4 . . ?
C5B C4B C3B 115.9(6) . . ?
C5B C4B H4B 122.1 . . ?
C3B C4B H4B 122.1 . . ?

loop_
_geom_bond_atom_site_label_1
_geom_bond_atom_site_label_2
_geom_bond_distance
_geom_bond_site_symmetry_2
_geom_bond_publ_flag
Cl2 Co1 2.2584(15) . ?
Co1 N1A 2.037(4) . ?
Co1 N1B 2.052(4) . ?
Co1 Cl1 2.2331(15) . ?
C5A C4A 1.381(8) . ?
C5A C6A 1.383(9) . ?
C5A H5A 0.9300 . ?
C19A C20A 1.379(7) . ?
C19A C18A 1.382(7) . ?
C19A H19A 0.9300 . ?
C11A C12A 1.372(8) . ?
C11A C10A 1.379(8) . ?
C11A H11 0.9300 . ?
Cl3A C12A 1.738(6) . ?
N1A C1A 1.331(6) . ?
N1A C3A 1.390(6) . ?
C3A C2A 1.379(7) . ?
C3A C4A 1.396(7) . ?
C4A H4A 0.9300 . ?
C6A C7A 1.370(9) . ?
C6A H6A 0.9300 . ?
C7A C2A 1.392(7) . ?
C7A H7A 0.9300 . ?
C2A N2A 1.390(7) . ?
N2A C1A 1.362(6) . ?
N2A C8A 1.462(6) . ?
C1A C15A 1.467(7) . ?
C15A C16A 1.379(7) . ?
C15A C20A 1.380(7) . ?
C20A H20A 0.9300 . ?
C18A C17A 1.357(8) . ?
C18A Cl4A 1.740(5) . ?
C17A C16A 1.390(7) . ?
C17A H17A 0.9300 . ?
C16A H16A 0.9300 . ?
C8A C9A 1.518(7) . ?
C8A H8A1 0.9700 . ?
C8A H8A2 0.9700 . ?
C9A C10A 1.377(7) . ?
C9A C14A 1.382(7) . ?
C10A H10 0.9300 . ?
C12A C13A 1.354(7) . ?
C13A C14A 1.364(7) . ?
C13A H13 0.9300 . ?
C14A H14 0.9300 . ?
N1B C1B 1.325(6) . ?
N1B C3B 1.402(6) . ?
C3B C2B 1.382(7) . ?
C3B C4B 1.397(7) . ?
C2B N2B 1.377(6) . ?
C2B C7B 1.388(7) . ?
N2B C1B 1.374(6) . ?
N2B C8B 1.469(6) . ?
C1B C15B 1.472(6) . ?
C15B C16B 1.374(7) . ?
C15B C20B 1.392(7) . ?
C20B C19B 1.381(7) . ?
C20B H20B 0.9300 . ?
C19B C18B 1.373(7) . ?
C19B H19B 0.9300 . ?
C18B C17B 1.352(8) . ?
C18B Cl4B 1.743(5) . ?
C17B C16B 1.394(8) . ?
C17B H17B 0.9300 . ?
C16B H16B 0.9300 . ?
C8B C9B 1.507(7) . ?
C8B H8B2 0.9700 . ?
C8B H8B1 0.9700 . ?
C9B C14B 1.380(7) . ?
C9B C10B 1.380(7) . ?
C10B C11B 1.367(8) . ?
C10B H10B 0.9300 . ?
C11B C12B 1.370(8) . ?
C11B H11B 0.9300 . ?
C12B C13B 1.365(8) . ?
C12B Cl3B 1.734(6) . ?
C13B C14B 1.387(7) . ?
C13B H13B 0.9300 . ?
C14B H14B 0.9300 . ?
C7B C6B 1.379(8) . ?
C7B H7B 0.9300 . ?
C6B C5B 1.392(9) . ?
C6B H6B 0.9300 . ?
C5B C4B 1.387(8) . ?
C5B H5B 0.9300 . ?
C4B H4B 0.9300 . ?

loop_
_geom_torsion_atom_site_label_1
_geom_torsion_atom_site_label_2
_geom_torsion_atom_site_label_3
_geom_torsion_atom_site_label_4
_geom_torsion
_geom_torsion_site_symmetry_1
_geom_torsion_site_symmetry_2
_geom_torsion_site_symmetry_3
_geom_torsion_site_symmetry_4
_geom_torsion_publ_flag
C1A N1A C3A C2A 0.4(5) . . . . ?
Co1 N1A C3A C2A 176.1(3) . . . . ?
C1A N1A C3A C4A -179.9(5) . . . . ?
Co1 N1A C3A C4A -4.1(8) . . . . ?
C6A C5A C4A C3A 0.2(9) . . . . ?
C2A C3A C4A C5A -0.8(8) . . . . ?
N1A C3A C4A C5A 179.4(5) . . . . ?
C4A C5A C6A C7A 0.9(11) . . . . ?
C5A C6A C7A C2A -1.3(10) . . . . ?
N1A C3A C2A N2A 0.6(6) . . . . ?
C4A C3A C2A N2A -179.2(5) . . . . ?
N1A C3A C2A C7A -179.8(5) . . . . ?
C4A C3A C2A C7A 0.4(8) . . . . ?
C6A C7A C2A C3A 0.7(9) . . . . ?
C6A C7A C2A N2A -179.8(6) . . . . ?
C3A C2A N2A C1A -1.3(6) . . . . ?
C7A C2A N2A C1A 179.1(6) . . . . ?
C3A C2A N2A C8A -176.7(4) . . . . ?
C7A C2A N2A C8A 3.7(9) . . . . ?
C3A N1A C1A N2A -1.2(6) . . . . ?
Co1 N1A C1A N2A -176.9(3) . . . . ?
C3A N1A C1A C15A 177.1(4) . . . . ?
Co1 N1A C1A C15A 1.4(7) . . . . ?
C2A N2A C1A N1A 1.6(6) . . . . ?
C8A N2A C1A N1A 176.9(4) . . . . ?
C2A N2A C1A C15A -176.7(4) . . . . ?
C8A N2A C1A C15A -1.4(8) . . . . ?
N1A C1A C15A C16A -59.3(7) . . . . ?
N2A C1A C15A C16A 118.8(6) . . . . ?
N1A C1A C15A C20A 118.3(6) . . . . ?
N2A C1A C15A C20A -63.6(7) . . . . ?
C18A C19A C20A C15A 0.3(8) . . . . ?
C16A C15A C20A C19A -0.9(8) . . . . ?
C1A C15A C20A C19A -178.5(5) . . . . ?
C20A C19A C18A C17A 0.9(8) . . . . ?
C20A C19A C18A Cl4A -179.6(4) . . . . ?
C19A C18A C17A C16A -1.5(9) . . . . ?
Cl4A C18A C17A C16A 179.0(4) . . . . ?
C20A C15A C16A C17A 0.3(8) . . . . ?
C1A C15A C16A C17A 177.9(5) . . . . ?
C18A C17A C16A C15A 0.9(9) . . . . ?
C1A N2A C8A C9A -111.5(6) . . . . ?
C2A N2A C8A C9A 63.1(7) . . . . ?
N2A C8A C9A C10A 63.1(8) . . . . ?
N2A C8A C9A C14A -117.0(6) . . . . ?
C14A C9A C10A C11A -0.6(10) . . . . ?
C8A C9A C10A C11A 179.4(6) . . . . ?
C12A C11A C10A C9A -0.3(11) . . . . ?
C10A C11A C12A C13A 1.2(11) . . . . ?
C10A C11A C12A Cl3A -178.0(6) . . . . ?
C11A C12A C13A C14A -1.3(10) . . . . ?
Cl3A C12A C13A C14A 177.9(5) . . . . ?
C12A C13A C14A C9A 0.4(9) . . . . ?
C10A C9A C14A C13A 0.5(9) . . . . ?
C8A C9A C14A C13A -179.4(5) . . . . ?
C1B N1B C3B C2B -2.4(5) . . . . ?
Co1 N1B C3B C2B 157.0(3) . . . . ?
C1B N1B C3B C4B 176.1(5) . . . . ?
Co1 N1B C3B C4B -24.4(7) . . . . ?
C4B C3B C2B N2B -176.4(5) . . . . ?
N1B C3B C2B N2B 2.3(6) . . . . ?
C4B C3B C2B C7B 1.5(8) . . . . ?
N1B C3B C2B C7B -179.7(5) . . . . ?
C3B C2B N2B C1B -1.3(5) . . . . ?
C7B C2B N2B C1B -179.0(5) . . . . ?
C3B C2B N2B C8B -169.1(4) . . . . ?
C7B C2B N2B C8B 13.3(9) . . . . ?
C3B N1B C1B N2B 1.6(5) . . . . ?
Co1 N1B C1B N2B -157.4(3) . . . . ?
C3B N1B C1B C15B -173.4(5) . . . . ?
Co1 N1B C1B C15B 27.7(7) . . . . ?
C2B N2B C1B N1B -0.2(6) . . . . ?
C8B N2B C1B N1B 167.1(4) . . . . ?
C2B N2B C1B C15B 175.2(4) . . . . ?
C8B N2B C1B C15B -17.4(7) . . . . ?
N1B C1B C15B C16B -74.0(7) . . . . ?
N2B C1B C15B C16B 111.5(6) . . . . ?
N1B C1B C15B C20B 110.1(6) . . . . ?
N2B C1B C15B C20B -64.4(6) . . . . ?
C16B C15B C20B C19B 0.3(8) . . . . ?
C1B C15B C20B C19B 176.4(5) . . . . ?
C15B C20B C19B C18B -2.4(8) . . . . ?
C20B C19B C18B C17B 3.3(9) . . . . ?
C20B C19B C18B Cl4B -177.2(4) . . . . ?
C19B C18B C17B C16B -2.1(10) . . . . ?
Cl4B C18B C17B C16B 178.4(5) . . . . ?
C20B C15B C16B C17B 1.0(8) . . . . ?
C1B C15B C16B C17B -174.8(5) . . . . ?
C18B C17B C16B C15B -0.2(9) . . . . ?
C1B N2B C8B C9B -100.6(6) . . . . ?
C2B N2B C8B C9B 64.7(6) . . . . ?
N2B C8B C9B C14B -121.3(5) . . . . ?
N2B C8B C9B C10B 58.1(7) . . . . ?
C14B C9B C10B C11B -0.1(9) . . . . ?
C8B C9B C10B C11B -179.6(6) . . . . ?
C9B C10B C11B C12B 0.9(10) . . . . ?
C10B C11B C12B C13B -1.1(10) . . . . ?
C10B C11B C12B Cl3B 178.1(5) . . . . ?
C11B C12B C13B C14B 0.4(9) . . . . ?
Cl3B C12B C13B C14B -178.8(4) . . . . ?
C10B C9B C14B C13B -0.6(8) . . . . ?
C8B C9B C14B C13B 178.9(5) . . . . ?
C12B C13B C14B C9B 0.5(9) . . . . ?
N2B C2B C7B C6B 176.5(6) . . . . ?
C3B C2B C7B C6B -0.9(8) . . . . ?
C2B C7B C6B C5B 0.2(9) . . . . ?
C7B C6B C5B C4B -0.1(11) . . . . ?
C6B C5B C4B C3B 0.7(10) . . . . ?
C2B C3B C4B C5B -1.4(8) . . . . ?
N1B C3B C4B C5B -179.8(5) . . . . ?
